data_7008358
loop_
_publ_author_name
'Yucesan, Gundog'
'Golub, Vladimir'
'O'Connor, C J'
'Zubieta, Jon'

_publ_section_title
;
 Solid state coordination chemistry of the
 copper(ii)-terpyridine/oxovanadium organophosphonate system:
 hydrothermal syntheses, structural characterization and magnetic
 properties.
;
_journal_issue 13
_journal_name_full 'Dalton transactions (Cambridge, England : 2003)'
_journal_page_first 2241
_journal_page_last 2251
_journal_paper_doi 10.1039/b502073e
_journal_year 2005
_chemical_formula_sum 'C18 H17 Cu N3 O10 P2 V2'
_chemical_formula_weight 662.71
_chemical_name_systematic
;
?
;
_space_group_IT_number 14
_symmetry_cell_setting monoclinic
_symmetry_space_group_name_Hall '-P 2yn'
_symmetry_space_group_name_H-M 'P 1 21/n 1'
_atom_sites_solution_hydrogens geom
_atom_sites_solution_primary direct
_atom_sites_solution_secondary difmap
_audit_creation_method SHELXL-97
_cell_angle_alpha 90.00
_cell_angle_beta 99.985(2)
_cell_angle_gamma 90.00
_cell_formula_units_Z 4
_cell_length_a 9.0201(7)
_cell_length_b 17.2200(14)
_cell_length_c 14.8472(12)
_cell_measurement_reflns_used 5636
_cell_measurement_temperature 104(2)
_cell_measurement_theta_max 28.32
_cell_measurement_theta_min 1.83
_cell_volume 2271.2(3)
_computing_cell_refinement 'Bruker SMART'
_computing_data_collection 'Bruker SMART'
_computing_data_reduction 'Bruker SAINT'
_computing_molecular_graphics 'Bruker SHELXTL and CrystalMaker 6.x'
_computing_publication_material 'Bruker SHELXTL'
_computing_structure_refinement 'SHELXL-97 (Sheldrick, 1997)'
_computing_structure_solution 'SHELXS-97 (Sheldrick, 1990)'
_diffrn_ambient_temperature 104(2)
_diffrn_detector_area_resol_mean '512 x 512'
_diffrn_measured_fraction_theta_full 0.998
_diffrn_measured_fraction_theta_max 0.998
_diffrn_measurement_device_type 'CCD area detector'
_diffrn_measurement_method 'Phi and omega scans'
_diffrn_radiation_monochromator graphite
_diffrn_radiation_source 'fine-focus sealed tube'
_diffrn_radiation_type MoK\a
_diffrn_radiation_wavelength 0.71073
_diffrn_reflns_av_R_equivalents 0.0197
_diffrn_reflns_av_sigmaI/netI 0.0172
_diffrn_reflns_limit_h_max 12
_diffrn_reflns_limit_h_min -12
_diffrn_reflns_limit_k_max 22
_diffrn_reflns_limit_k_min -22
_diffrn_reflns_limit_l_max 19
_diffrn_reflns_limit_l_min -19
_diffrn_reflns_number 23582
_diffrn_reflns_theta_full 28.32
_diffrn_reflns_theta_max 28.32
_diffrn_reflns_theta_min 1.83
_diffrn_standards_decay_% 0.001
_exptl_absorpt_coefficient_mu 1.938
_exptl_absorpt_correction_T_max 0.9419
_exptl_absorpt_correction_T_min 0.7126
_exptl_absorpt_correction_type multi-scan
_exptl_absorpt_process_details SADABS
_exptl_crystal_colour blue
_exptl_crystal_density_diffrn 1.938
_exptl_crystal_density_method 'not measured'
_exptl_crystal_description block
_exptl_crystal_F_000 1324
_exptl_crystal_size_max 0.24
_exptl_crystal_size_mid 0.04
_exptl_crystal_size_min 0.04
_refine_diff_density_max 0.546
_refine_diff_density_min -0.254
_refine_diff_density_rms 0.072
_refine_ls_extinction_method none
_refine_ls_goodness_of_fit_ref 1.057
_refine_ls_hydrogen_treatment refall
_refine_ls_matrix_type full
_refine_ls_number_parameters 320
_refine_ls_number_reflns 5636
_refine_ls_number_restraints 0
_refine_ls_restrained_S_all 1.057
_refine_ls_R_factor_all 0.0246
_refine_ls_R_factor_gt 0.0231
_refine_ls_shift/su_max 0.001
_refine_ls_shift/su_mean 0.000
_refine_ls_structure_factor_coef Fsqd
_refine_ls_weighting_details 'calc w=1/[\s^2^(Fo^2^)+(0.0319P)^2^+2.0098P] where P=(Fo^2^+2Fc^2^)/3'
_refine_ls_weighting_scheme calc
_refine_ls_wR_factor_gt 0.0621
_refine_ls_wR_factor_ref 0.0629
_reflns_number_gt 5331
_reflns_number_total 5636
_reflns_threshold_expression >2sigma(I)
_cod_data_source_file b502073e.txt
_cod_data_source_block compound_5
_cod_depositor_comments
;
The following automatic conversions were performed:
'_symmetry_cell_setting' value 'Monoclinic' changed to 'monoclinic'
according to '/home/saulius/struct/CIF-dictionaries/cif_core.dic'
dictionary named 'cif_core.dic' version 2.4.1 from 2010-06-29.

Automatic conversion script
Id: cif_fix_enum 1527 2010-12-29 10:47:43Z saulius 
;
_cod_original_sg_symbol_H-M P21/n
_cod_database_code 7008358

loop_
_symmetry_equiv_pos_as_xyz
'x, y, z'
'-x+1/2, y+1/2, -z+1/2'
'-x, -y, -z'
'x-1/2, -y-1/2, z-1/2'

loop_
_atom_site_label
_atom_site_type_symbol
_atom_site_fract_x
_atom_site_fract_y
_atom_site_fract_z
_atom_site_U_iso_or_equiv
_atom_site_adp_type
_atom_site_occupancy
_atom_site_symmetry_multiplicity
_atom_site_calc_flag
_atom_site_refinement_flags
_atom_site_disorder_assembly
_atom_site_disorder_group
Cu1 Cu 0.25933(2) 0.065345(11) 0.300824(12) 0.00926(5) Uani 1 1 d . . .
V1 V 0.72765(3) -0.056077(15) 0.171503(19) 0.01121(6) Uani 1 1 d . . .
V2 V 0.50495(3) -0.264632(15) 0.186440(17) 0.00902(6) Uani 1 1 d . . .
P1 P 0.07101(4) -0.09177(2) -0.17549(3) 0.00909(8) Uani 1 1 d . . .
P2 P 0.39151(4) -0.08744(2) 0.18638(3) 0.00922(8) Uani 1 1 d . . .
O1 O -0.07089(12) -0.05022(7) -0.21780(8) 0.0123(2) Uani 1 1 d . . .
O2 O 0.08112(13) -0.17615(6) -0.20935(8) 0.0131(2) Uani 1 1 d . . .
O3 O 0.21288(13) -0.04804(7) -0.19367(8) 0.0129(2) Uani 1 1 d . . .
O4 O 0.38278(13) -0.03642(7) 0.26640(8) 0.0139(2) Uani 1 1 d . . .
O5 O 0.41639(13) -0.17361(6) 0.21727(8) 0.0131(2) Uani 1 1 d . . .
O6 O 0.51964(12) -0.06379(7) 0.13367(8) 0.0130(2) Uani 1 1 d . . .
O7 O 0.77716(14) -0.10425(7) 0.26520(9) 0.0189(2) Uani 1 1 d . . .
O8 O 0.81495(14) -0.09098(7) 0.09387(9) 0.0205(3) Uani 1 1 d . . .
O9 O 0.38215(13) -0.31583(7) 0.11941(8) 0.0171(2) Uani 1 1 d . . .
O10 O 0.63752(13) -0.24455(7) 0.13002(8) 0.0154(2) Uani 1 1 d . . .
N1 N 0.36093(15) 0.13903(8) 0.22320(9) 0.0118(2) Uani 1 1 d . . .
N2 N 0.40105(14) 0.11620(8) 0.39561(9) 0.0102(2) Uiso 1 1 d . . .
N3 N 0.20941(14) 0.00928(8) 0.41162(9) 0.0108(2) Uani 1 1 d . . .
C1 C 0.11322(18) -0.04974(9) 0.41237(11) 0.0139(3) Uani 1 1 d . . .
H1 H 0.0516 -0.0650 0.3567 0.017 Uiso 1 1 calc R . .
C2 C 0.10083(19) -0.08937(10) 0.49228(12) 0.0167(3) Uani 1 1 d . . .
H2 H 0.0307 -0.1306 0.4913 0.020 Uiso 1 1 calc R . .
C3 C 0.1921(2) -0.06789(10) 0.57336(12) 0.0167(3) Uani 1 1 d . . .
H3 H 0.1865 -0.0949 0.6285 0.020 Uiso 1 1 calc R . .
C4 C 0.29217(18) -0.00642(9) 0.57336(11) 0.0139(3) Uani 1 1 d . . .
H4 H 0.3555 0.0094 0.6282 0.017 Uiso 1 1 calc R . .
C5 C 0.29710(17) 0.03114(9) 0.49129(10) 0.0110(3) Uani 1 1 d . . .
C6 C 0.39748(17) 0.09749(9) 0.48258(11) 0.0113(3) Uani 1 1 d . . .
C7 C 0.47935(19) 0.14021(10) 0.55382(11) 0.0157(3) Uani 1 1 d . . .
H7 H 0.4796 0.1264 0.6158 0.019 Uiso 1 1 calc R . .
C8 C 0.56064(19) 0.20366(10) 0.53133(12) 0.0176(3) Uani 1 1 d . . .
H8 H 0.6175 0.2337 0.5788 0.021 Uiso 1 1 calc R . .
C9 C 0.56031(18) 0.22404(10) 0.44045(11) 0.0154(3) Uani 1 1 d . . .
H9 H 0.6144 0.2680 0.4250 0.018 Uiso 1 1 calc R . .
C10 C 0.47775(17) 0.17747(9) 0.37308(11) 0.0115(3) Uani 1 1 d . . .
C11 C 0.46313(17) 0.18711(9) 0.27269(11) 0.0123(3) Uani 1 1 d . . .
C12 C 0.55007(19) 0.23801(10) 0.23176(12) 0.0172(3) Uani 1 1 d . . .
H12 H 0.6184 0.2725 0.2676 0.021 Uiso 1 1 calc R . .
C13 C 0.5351(2) 0.23746(11) 0.13678(12) 0.0202(4) Uani 1 1 d . . .
H13 H 0.5951 0.2710 0.1071 0.024 Uiso 1 1 calc R . .
C14 C 0.43256(19) 0.18801(11) 0.08585(12) 0.0194(3) Uani 1 1 d . . .
H14 H 0.4210 0.1869 0.0210 0.023 Uiso 1 1 calc R . .
C15 C 0.34665(18) 0.13989(10) 0.13200(11) 0.0151(3) Uani 1 1 d . . .
H15 H 0.2750 0.1063 0.0973 0.018 Uiso 1 1 calc R . .
C16 C 0.22100(17) -0.08369(10) 0.10414(10) 0.0130(3) Uani 1 1 d . . .
H16A H 0.1432 -0.1134 0.1290 0.016 Uiso 1 1 calc R . .
H16B H 0.1872 -0.0289 0.0985 0.016 Uiso 1 1 calc R . .
C17 C 0.22593(17) -0.11430(10) 0.00802(10) 0.0136(3) Uani 1 1 d . . .
H17A H 0.2393 -0.1714 0.0097 0.016 Uiso 1 1 calc R . .
H17B H 0.3117 -0.0908 -0.0157 0.016 Uiso 1 1 calc R . .
C18 C 0.07769(17) -0.09309(10) -0.05433(10) 0.0124(3) Uani 1 1 d . . .
H18A H 0.0476 -0.0409 -0.0360 0.015 Uiso 1 1 calc R . .
H18B H 0.0000 -0.1301 -0.0414 0.015 Uiso 1 1 calc R . .

loop_
_atom_site_aniso_label
_atom_site_aniso_U_11
_atom_site_aniso_U_22
_atom_site_aniso_U_33
_atom_site_aniso_U_23
_atom_site_aniso_U_13
_atom_site_aniso_U_12
Cu1 0.01017(9) 0.00990(9) 0.00721(9) 0.00032(6) 0.00013(7) -0.00129(6)
V1 0.00987(12) 0.01044(13) 0.01331(13) -0.00196(9) 0.00202(9) -0.00080(9)
V2 0.01009(12) 0.00798(12) 0.00886(12) 0.00047(9) 0.00129(9) 0.00013(9)
P1 0.00962(17) 0.00941(18) 0.00778(17) -0.00140(13) 0.00021(13) -0.00028(13)
P2 0.00963(17) 0.00934(17) 0.00818(17) -0.00054(13) 0.00013(13) 0.00139(13)
O1 0.0115(5) 0.0133(5) 0.0109(5) -0.0011(4) -0.0015(4) 0.0011(4)
O2 0.0164(5) 0.0100(5) 0.0120(5) -0.0021(4) 0.0004(4) -0.0008(4)
O3 0.0118(5) 0.0120(5) 0.0153(5) -0.0020(4) 0.0031(4) -0.0024(4)
O4 0.0167(5) 0.0135(5) 0.0104(5) -0.0026(4) -0.0010(4) 0.0041(4)
O5 0.0170(5) 0.0098(5) 0.0131(5) 0.0009(4) 0.0042(4) 0.0026(4)
O6 0.0106(5) 0.0156(5) 0.0124(5) 0.0016(4) 0.0011(4) -0.0018(4)
O7 0.0198(6) 0.0162(6) 0.0189(6) 0.0013(5) -0.0020(5) 0.0017(5)
O8 0.0186(6) 0.0188(6) 0.0266(7) -0.0077(5) 0.0108(5) -0.0039(5)
O9 0.0164(6) 0.0163(6) 0.0176(6) -0.0019(5) -0.0001(4) -0.0039(5)
O10 0.0145(5) 0.0172(6) 0.0153(5) 0.0024(4) 0.0046(4) 0.0001(4)
N1 0.0120(6) 0.0123(6) 0.0111(6) 0.0010(5) 0.0014(5) 0.0005(5)
N3 0.0118(6) 0.0105(6) 0.0098(6) 0.0004(5) 0.0016(5) 0.0010(5)
C1 0.0142(7) 0.0132(7) 0.0142(7) -0.0019(6) 0.0022(6) -0.0014(6)
C2 0.0193(8) 0.0129(7) 0.0190(8) 0.0005(6) 0.0060(6) -0.0031(6)
C3 0.0232(8) 0.0148(8) 0.0136(7) 0.0022(6) 0.0076(6) 0.0006(6)
C4 0.0177(7) 0.0145(7) 0.0096(7) -0.0001(6) 0.0023(6) 0.0023(6)
C5 0.0113(7) 0.0105(7) 0.0110(7) -0.0008(5) 0.0018(5) 0.0018(5)
C6 0.0108(7) 0.0116(7) 0.0112(7) 0.0005(5) 0.0012(5) 0.0018(5)
C7 0.0177(8) 0.0178(8) 0.0105(7) -0.0010(6) -0.0005(6) -0.0012(6)
C8 0.0171(8) 0.0186(8) 0.0157(8) -0.0053(6) -0.0010(6) -0.0041(6)
C9 0.0135(7) 0.0141(7) 0.0181(8) -0.0019(6) 0.0017(6) -0.0034(6)
C10 0.0103(7) 0.0115(7) 0.0124(7) 0.0006(5) 0.0017(5) 0.0012(5)
C11 0.0109(7) 0.0125(7) 0.0129(7) 0.0013(6) 0.0008(5) 0.0018(5)
C12 0.0141(7) 0.0165(8) 0.0199(8) 0.0050(6) 0.0002(6) -0.0026(6)
C13 0.0161(8) 0.0245(9) 0.0204(8) 0.0110(7) 0.0043(6) -0.0010(7)
C14 0.0181(8) 0.0268(9) 0.0138(8) 0.0067(7) 0.0041(6) 0.0025(7)
C15 0.0150(7) 0.0180(8) 0.0120(7) 0.0017(6) 0.0012(6) 0.0007(6)
C16 0.0104(7) 0.0181(8) 0.0094(7) -0.0028(6) -0.0009(5) 0.0018(6)
C17 0.0129(7) 0.0174(8) 0.0096(7) -0.0018(6) -0.0003(5) 0.0038(6)
C18 0.0113(7) 0.0172(7) 0.0083(7) -0.0009(5) 0.0007(5) 0.0016(6)

loop_
_atom_type_symbol
_atom_type_description
_atom_type_scat_dispersion_real
_atom_type_scat_dispersion_imag
_atom_type_scat_source
C C 0.0033 0.0016 'International Tables Vol C Tables 4.2.6.8 and 6.1.1.4'
H H 0.0000 0.0000 'International Tables Vol C Tables 4.2.6.8 and 6.1.1.4'
N N 0.0061 0.0033 'International Tables Vol C Tables 4.2.6.8 and 6.1.1.4'
O O 0.0106 0.0060 'International Tables Vol C Tables 4.2.6.8 and 6.1.1.4'
P P 0.1023 0.0942 'International Tables Vol C Tables 4.2.6.8 and 6.1.1.4'
V V 0.3005 0.5294 'International Tables Vol C Tables 4.2.6.8 and 6.1.1.4'
Cu Cu 0.3201 1.2651 'International Tables Vol C Tables 4.2.6.8 and 6.1.1.4'

loop_
_geom_angle_atom_site_label_1
_geom_angle_atom_site_label_2
_geom_angle_atom_site_label_3
_geom_angle
_geom_angle_site_symmetry_1
_geom_angle_site_symmetry_3
_geom_angle_publ_flag
O1 Cu1 N2 156.70(5) 3 . ?
O1 Cu1 N3 99.14(5) 3 . ?
N2 Cu1 N3 80.63(5) . . ?
O1 Cu1 N1 98.92(5) 3 . ?
N2 Cu1 N1 79.89(5) . . ?
N3 Cu1 N1 160.51(5) . . ?
O1 Cu1 O4 99.79(5) 3 . ?
N2 Cu1 O4 103.51(5) . . ?
N3 Cu1 O4 90.10(5) . . ?
N1 Cu1 O4 94.00(5) . . ?
O7 V1 O8 109.05(7) . . ?
O7 V1 O6 109.63(6) . . ?
O8 V1 O6 110.28(6) . . ?
O7 V1 O3 108.09(6) . 3_655 ?
O8 V1 O3 108.58(6) . 3_655 ?
O6 V1 O3 111.16(5) . 3_655 ?
O10 V2 O9 106.74(6) . . ?
O10 V2 O5 109.72(6) . . ?
O9 V2 O5 109.56(6) . . ?
O10 V2 O2 110.23(6) . 4_656 ?
O9 V2 O2 108.93(6) . 4_656 ?
O5 V2 O2 111.54(5) . 4_656 ?
O1 P1 O2 113.89(6) . . ?
O1 P1 O3 111.39(7) . . ?
O2 P1 O3 107.66(6) . . ?
O1 P1 C18 107.67(7) . . ?
O2 P1 C18 108.75(7) . . ?
O3 P1 C18 107.26(7) . . ?
O4 P2 O5 110.58(7) . . ?
O4 P2 O6 113.11(7) . . ?
O5 P2 O6 108.38(6) . . ?
O4 P2 C16 111.36(7) . . ?
O5 P2 C16 107.33(7) . . ?
O6 P2 C16 105.79(7) . . ?
P1 O1 Cu1 142.25(7) . 3 ?
P1 O2 V2 138.04(7) . 4 ?
P1 O3 V1 130.64(7) . 3_655 ?
P2 O4 Cu1 139.37(7) . . ?
P2 O5 V2 141.22(7) . . ?
P2 O6 V1 131.42(7) . . ?
C15 N1 C11 118.60(14) . . ?
C15 N1 Cu1 127.30(11) . . ?
C11 N1 Cu1 113.83(10) . . ?
C10 N2 C6 122.19(14) . . ?
C10 N2 Cu1 118.69(11) . . ?
C6 N2 Cu1 117.97(11) . . ?
C1 N3 C5 118.97(14) . . ?
C1 N3 Cu1 127.24(11) . . ?
C5 N3 Cu1 113.44(10) . . ?
N3 C1 C2 121.91(15) . . ?
C3 C2 C1 119.12(15) . . ?
C2 C3 C4 119.40(15) . . ?
C5 C4 C3 118.34(15) . . ?
N3 C5 C4 122.25(15) . . ?
N3 C5 C6 114.31(13) . . ?
C4 C5 C6 123.44(14) . . ?
N2 C6 C7 120.57(15) . . ?
N2 C6 C5 112.88(13) . . ?
C7 C6 C5 126.52(14) . . ?
C8 C7 C6 117.79(15) . . ?
C7 C8 C9 121.23(15) . . ?
C10 C9 C8 117.48(15) . . ?
N2 C10 C9 120.70(15) . . ?
N2 C10 C11 112.37(13) . . ?
C9 C10 C11 126.93(14) . . ?
N1 C11 C12 122.13(15) . . ?
N1 C11 C10 114.20(13) . . ?
C12 C11 C10 123.61(15) . . ?
C11 C12 C13 118.48(16) . . ?
C14 C13 C12 119.76(16) . . ?
C13 C14 C15 118.29(16) . . ?
N1 C15 C14 122.70(16) . . ?
C17 C16 P2 117.59(11) . . ?
C16 C17 C18 108.54(12) . . ?
C17 C18 P1 118.94(11) . . ?

loop_
_geom_bond_atom_site_label_1
_geom_bond_atom_site_label_2
_geom_bond_distance
_geom_bond_site_symmetry_2
_geom_bond_publ_flag
Cu1 O1 1.9365(11) 3 ?
Cu1 N2 1.9385(13) . ?
Cu1 N3 2.0243(13) . ?
Cu1 N1 2.0358(13) . ?
Cu1 O4 2.1839(11) . ?
V1 O7 1.6147(13) . ?
V1 O8 1.6201(12) . ?
V1 O6 1.8676(12) . ?
V1 O3 1.8839(12) 3_655 ?
V2 O10 1.6121(12) . ?
V2 O9 1.6162(12) . ?
V2 O5 1.8524(11) . ?
V2 O2 1.8808(11) 4_656 ?
P1 O1 1.5053(11) . ?
P1 O2 1.5454(12) . ?
P1 O3 1.5483(12) . ?
P1 C18 1.7895(15) . ?
P2 O4 1.4907(12) . ?
P2 O5 1.5578(12) . ?
P2 O6 1.5581(12) . ?
P2 C16 1.7914(16) . ?
O1 Cu1 1.9366(11) 3 ?
O2 V2 1.8808(11) 4 ?
O3 V1 1.8839(12) 3_655 ?
N1 C15 1.338(2) . ?
N1 C11 1.356(2) . ?
N2 C10 1.336(2) . ?
N2 C6 1.337(2) . ?
N3 C1 1.338(2) . ?
N3 C5 1.357(2) . ?
C1 C2 1.390(2) . ?
C2 C3 1.386(2) . ?
C3 C4 1.391(2) . ?
C4 C5 1.387(2) . ?
C5 C6 1.477(2) . ?
C6 C7 1.391(2) . ?
C7 C8 1.388(2) . ?
C8 C9 1.394(2) . ?
C9 C10 1.393(2) . ?
C10 C11 1.483(2) . ?
C11 C12 1.385(2) . ?
C12 C13 1.393(2) . ?
C13 C14 1.382(3) . ?
C14 C15 1.393(2) . ?
C16 C17 1.529(2) . ?
C17 C18 1.533(2) . ?
